data_7102230
loop_
_publ_author_name
'G\'omez, Laura'
'Company, Anna'
'Fontrodona, Xavier'
'Ribas, Xavi'
'Costas, Miquel'

_publ_section_title
;
 Self-assembling of nanoscopic molecular rectangles, extended helicates
 and porous-like materials based on macrocyclic dicopper building
 blocks under fine supramolecular control.
;
_journal_issue 42
_journal_name_full 'Chemical communications (Cambridge, England)'
_journal_page_first 4410
_journal_page_last 4412
_journal_paper_doi 10.1039/b707508a
_journal_year 2007
_chemical_formula_moiety 'C88 H111 Cu4 N12 O10, 6(C2 H3 N), 4(Cl O4), H2 O'
_chemical_formula_sum 'C100 H131 Cl4 Cu4 N18 O27'
_chemical_formula_weight 2413.19
_chemical_name_systematic
;
?
;
_space_group_IT_number 2
_symmetry_cell_setting triclinic
_symmetry_space_group_name_Hall '-P 1'
_symmetry_space_group_name_H-M 'P -1'
_atom_sites_solution_hydrogens geom
_atom_sites_solution_primary direct
_atom_sites_solution_secondary difmap
_audit_creation_method SHELXL-97
_cell_angle_alpha 74.847(5)
_cell_angle_beta 71.428(5)
_cell_angle_gamma 69.732(5)
_cell_formula_units_Z 2
_cell_length_a 14.585(4)
_cell_length_b 19.674(6)
_cell_length_c 22.666(7)
_cell_measurement_temperature 100(2)
_cell_volume 5699(3)
_computing_cell_refinement 'BRUKER SMART'
_computing_data_collection 'BRUKER SMART'
_computing_data_reduction 'BRUKER Shelxtl'
_computing_structure_refinement 'SHELXL-97 (Sheldrick, 1997), platon'
_computing_structure_solution 'SHELXS-97 (Sheldrick, 1990)'
_diffrn_ambient_temperature 100(2)
_diffrn_measured_fraction_theta_full 0.955
_diffrn_measured_fraction_theta_max 0.955
_diffrn_measurement_device_type 'ccd area detector'
_diffrn_measurement_method 'phi and omega scans'
_diffrn_radiation_monochromator graphite
_diffrn_radiation_source 'fine-focus sealed tube'
_diffrn_radiation_type MoK\a
_diffrn_radiation_wavelength 0.71073
_diffrn_reflns_av_R_equivalents 0.0845
_diffrn_reflns_av_sigmaI/netI 0.1335
_diffrn_reflns_limit_h_max 19
_diffrn_reflns_limit_h_min -19
_diffrn_reflns_limit_k_max 26
_diffrn_reflns_limit_k_min -26
_diffrn_reflns_limit_l_max 30
_diffrn_reflns_limit_l_min -30
_diffrn_reflns_number 87725
_diffrn_reflns_theta_full 28.52
_diffrn_reflns_theta_max 28.52
_diffrn_reflns_theta_min 1.92
_exptl_absorpt_coefficient_mu 0.909
_exptl_absorpt_correction_type none
_exptl_crystal_colour blue
_exptl_crystal_density_diffrn 1.406
_exptl_crystal_density_method 'not measured'
_exptl_crystal_description block
_exptl_crystal_F_000 2514
_exptl_crystal_size_max 0.2
_exptl_crystal_size_mid 0.2
_exptl_crystal_size_min 0.1
_refine_diff_density_max 1.568
_refine_diff_density_min -1.555
_refine_diff_density_rms 0.119
_refine_ls_extinction_method none
_refine_ls_goodness_of_fit_ref 1.012
_refine_ls_hydrogen_treatment constr
_refine_ls_matrix_type full
_refine_ls_number_parameters 1197
_refine_ls_number_reflns 27652
_refine_ls_number_restraints 0
_refine_ls_restrained_S_all 1.012
_refine_ls_R_factor_all 0.1653
_refine_ls_R_factor_gt 0.0910
_refine_ls_shift/su_max 0.019
_refine_ls_shift/su_mean 0.001
_refine_ls_structure_factor_coef Fsqd
_refine_ls_weighting_details 'calc w=1/[\s^2^(Fo^2^)+(0.1479P)^2^+0.0000P] where P=(Fo^2^+2Fc^2^)/3'
_refine_ls_weighting_scheme calc
_refine_ls_wR_factor_gt 0.2471
_refine_ls_wR_factor_ref 0.2790
_reflns_number_gt 12824
_reflns_number_total 27652
_reflns_threshold_expression >2sigma(I)
_cod_data_source_file b707508a.txt
_cod_data_source_block lgl2p34g(4ClO4)_CCDC648099
_cod_original_sg_symbol_H-M P-1
_cod_database_code 7102230

loop_
_symmetry_equiv_pos_as_xyz
'x, y, z'
'-x, -y, -z'

loop_
_atom_site_label
_atom_site_type_symbol
_atom_site_fract_x
_atom_site_fract_y
_atom_site_fract_z
_atom_site_U_iso_or_equiv
_atom_site_adp_type
_atom_site_occupancy
_atom_site_symmetry_multiplicity
_atom_site_calc_flag
_atom_site_refinement_flags
_atom_site_disorder_assembly
_atom_site_disorder_group
Cu1 Cu 1.13427(5) 0.20321(3) 0.45956(3) 0.03382(17) Uani 1 1 d . . .
O1 O 1.0163(3) 0.1962(2) 0.52803(17) 0.0411(9) Uani 1 1 d . . .
N1 N 1.1910(3) 0.0891(2) 0.4726(2) 0.0374(11) Uani 1 1 d . . .
O1X O 1.2105(3) 0.2253(2) 0.51894(18) 0.0470(10) Uani 1 1 d . . .
H1XA H 1.2222 0.2667 0.5038 0.056 Uiso 1 1 d R . .
H1XB H 1.2667 0.1924 0.5190 0.056 Uiso 1 1 d R . .
C1 C 1.1169(4) 0.0485(3) 0.4815(3) 0.0476(16) Uani 1 1 d . . .
H1A H 1.0593 0.0645 0.5159 0.057 Uiso 1 1 calc R . .
H1B H 1.1480 -0.0035 0.4940 0.057 Uiso 1 1 calc R . .
Cu2 Cu 0.70521(5) 0.30544(3) 0.33771(3) 0.03575(17) Uani 1 1 d . . .
N2 N 1.2450(3) 0.2043(2) 0.3785(2) 0.0372(11) Uani 1 1 d . . .
O2 O 1.0520(3) 0.2132(3) 0.61008(19) 0.0548(11) Uani 1 1 d . . .
C2 C 1.2298(5) 0.0632(3) 0.5320(3) 0.0491(16) Uani 1 1 d . . .
H2A H 1.2675 0.0122 0.5344 0.074 Uiso 1 1 calc R . .
H2B H 1.1736 0.0695 0.5685 0.074 Uiso 1 1 calc R . .
H2C H 1.2726 0.0915 0.5306 0.074 Uiso 1 1 calc R . .
Cu3 Cu 0.34719(5) 0.39610(4) 1.01788(3) 0.03846(18) Uani 1 1 d . . .
N3 N 1.0634(3) 0.3068(2) 0.4161(2) 0.0401(11) Uani 1 1 d . . .
O3 O 0.2905(4) 0.0874(3) 0.8295(2) 0.0701(14) Uani 1 1 d . . .
C3 C 1.2784(4) 0.0706(3) 0.4158(3) 0.0439(14) Uani 1 1 d . . .
H3A H 1.3413 0.0653 0.4250 0.053 Uiso 1 1 calc R . .
H3B H 1.2823 0.0245 0.4058 0.053 Uiso 1 1 calc R . .
Cu4 Cu 0.18935(5) 0.11044(4) 0.97501(4) 0.0457(2) Uani 1 1 d . . .
O4 O 0.3098(3) 0.1202(2) 0.9109(2) 0.0489(11) Uani 1 1 d . . .
N4 N 0.6646(4) 0.4168(2) 0.3023(2) 0.0452(12) Uani 1 1 d . . .
C4 C 1.2621(4) 0.1318(3) 0.3602(3) 0.0419(14) Uani 1 1 d . . .
H4A H 1.3208 0.1231 0.3247 0.050 Uiso 1 1 calc R . .
H4B H 1.2040 0.1328 0.3475 0.050 Uiso 1 1 calc R . .
O4X O 0.1298(3) 0.0667(3) 0.9182(3) 0.0851(17) Uani 1 1 d . . .
H4XB H 0.0711 0.0943 0.9159 0.102 Uiso 1 1 d R . .
H4XA H 0.1689 0.0655 0.8813 0.128 Uiso 1 1 d R . .
O5 O 0.7101(3) 0.31591(19) 0.41823(17) 0.0416(9) Uani 1 1 d . . .
N5 N 0.6880(4) 0.2895(3) 0.2600(2) 0.0421(12) Uani 1 1 d . . .
C5 C 1.3410(4) 0.2092(3) 0.3836(3) 0.0486(15) Uani 1 1 d . . .
H5A H 1.3347 0.2593 0.3839 0.073 Uiso 1 1 calc R . .
H5B H 1.3944 0.1924 0.3482 0.073 Uiso 1 1 calc R . .
H5C H 1.3561 0.1790 0.4220 0.073 Uiso 1 1 calc R . .
N6 N 0.7938(3) 0.1976(2) 0.3461(2) 0.0344(10) Uani 1 1 d . . .
O6 O 0.5628(3) 0.2980(2) 0.4321(2) 0.0508(11) Uani 1 1 d . . .
C6 C 1.2083(4) 0.2657(3) 0.3290(3) 0.0438(14) Uani 1 1 d . . .
H6A H 1.2273 0.2480 0.2894 0.053 Uiso 1 1 calc R . .
H6B H 1.2391 0.3045 0.3223 0.053 Uiso 1 1 calc R . .
O7 O 0.3591(3) 0.37233(19) 0.93850(17) 0.0404(9) Uani 1 1 d . . .
N7 N 0.2420(3) 0.4981(2) 1.0070(2) 0.0387(11) Uani 1 1 d . . .
C7 C 1.0954(4) 0.2954(3) 0.3495(3) 0.0426(14) Uani 1 1 d . . .
H7A H 1.0730 0.3418 0.3225 0.051 Uiso 1 1 calc R . .
H7B H 1.0642 0.2612 0.3454 0.051 Uiso 1 1 calc R . .
O8 O 0.4907(3) 0.4113(2) 0.92373(18) 0.0493(11) Uani 1 1 d . . .
N8 N 0.3510(3) 0.4194(2) 1.0964(2) 0.0379(11) Uani 1 1 d . . .
C8 C 1.1015(5) 0.3635(3) 0.4237(3) 0.0482(15) Uani 1 1 d . . .
H8A H 1.0779 0.4088 0.3968 0.072 Uiso 1 1 calc R . .
H8B H 1.1740 0.3478 0.4124 0.072 Uiso 1 1 calc R . .
H8C H 1.0774 0.3708 0.4669 0.072 Uiso 1 1 calc R . .
N9 N 0.4050(3) 0.2872(2) 1.0546(2) 0.0403(11) Uani 1 1 d . . .
C9 C 0.9505(4) 0.3281(3) 0.4395(3) 0.0422(14) Uani 1 1 d . . .
H9A H 0.9323 0.3341 0.4833 0.051 Uiso 1 1 calc R . .
H9B H 0.9268 0.2883 0.4380 0.051 Uiso 1 1 calc R . .
N10 N 0.2717(4) 0.0090(2) 1.0177(3) 0.0532(14) Uani 1 1 d . . .
N11 N 0.0799(4) 0.1067(3) 1.0541(3) 0.0582(16) Uani 1 1 d . . .
N12 N 0.1151(3) 0.2234(2) 0.9595(2) 0.0429(12) Uani 1 1 d . . .
C10 C 0.8958(3) 0.39987(18) 0.4012(2) 0.0565(18) Uani 1 1 d G . .
C11 C 0.8558(3) 0.39417(16) 0.3553(2) 0.0452(15) Uani 1 1 d G . .
H11A H 0.8696 0.3486 0.3443 0.054 Uiso 1 1 calc R . .
C12 C 0.7950(4) 0.4565(2) 0.3258(2) 0.0577(18) Uani 1 1 d G . .
C13 C 0.7743(4) 0.52457(17) 0.3422(3) 0.093(3) Uani 1 1 d G . .
H13A H 0.7337 0.5663 0.3225 0.111 Uiso 1 1 calc R . .
C14 C 0.8143(5) 0.53027(17) 0.3882(3) 0.103(3) Uani 1 1 d G . .
H14A H 0.8004 0.5758 0.3992 0.124 Uiso 1 1 calc R . .
C15 C 0.8750(4) 0.4679(2) 0.4177(2) 0.074(2) Uani 1 1 d G . .
H15A H 0.9018 0.4717 0.4485 0.089 Uiso 1 1 calc R . .
C16 C 0.7508(5) 0.4512(3) 0.2761(3) 0.0623(19) Uani 1 1 d . . .
H16A H 0.8037 0.4222 0.2462 0.075 Uiso 1 1 calc R . .
H16B H 0.7268 0.5001 0.2531 0.075 Uiso 1 1 calc R . .
C17 C 0.5818(6) 0.4580(3) 0.3494(3) 0.074(2) Uani 1 1 d . . .
H17A H 0.5326 0.4314 0.3694 0.111 Uiso 1 1 calc R . .
H17B H 0.5503 0.5056 0.3285 0.111 Uiso 1 1 calc R . .
H17C H 0.6089 0.4636 0.3807 0.111 Uiso 1 1 calc R . .
C18 C 0.6237(5) 0.4218(3) 0.2490(3) 0.0538(17) Uani 1 1 d . . .
H18A H 0.6254 0.4677 0.2202 0.065 Uiso 1 1 calc R . .
H18B H 0.5541 0.4204 0.2645 0.065 Uiso 1 1 calc R . .
C19 C 0.6869(5) 0.3580(3) 0.2153(3) 0.0532(17) Uani 1 1 d . . .
H19A H 0.6590 0.3590 0.1814 0.064 Uiso 1 1 calc R . .
H19B H 0.7552 0.3616 0.1970 0.064 Uiso 1 1 calc R . .
C20 C 0.5895(4) 0.2715(4) 0.2736(3) 0.0511(16) Uani 1 1 d . . .
H20A H 0.5343 0.3115 0.2895 0.077 Uiso 1 1 calc R . .
H20B H 0.5901 0.2276 0.3046 0.077 Uiso 1 1 calc R . .
H20C H 0.5818 0.2641 0.2355 0.077 Uiso 1 1 calc R . .
C21 C 0.7756(5) 0.2261(3) 0.2373(3) 0.0499(16) Uani 1 1 d . . .
H21A H 0.8364 0.2417 0.2184 0.060 Uiso 1 1 calc R . .
H21B H 0.7620 0.2083 0.2059 0.060 Uiso 1 1 calc R . .
C22 C 0.7894(5) 0.1661(3) 0.2938(3) 0.0460(15) Uani 1 1 d . . .
H22A H 0.7335 0.1448 0.3080 0.055 Uiso 1 1 calc R . .
H22B H 0.8514 0.1275 0.2821 0.055 Uiso 1 1 calc R . .
C23 C 0.7615(4) 0.1524(3) 0.4071(3) 0.0434(14) Uani 1 1 d . . .
H23A H 0.7716 0.1692 0.4401 0.065 Uiso 1 1 calc R . .
H23B H 0.8007 0.1020 0.4061 0.065 Uiso 1 1 calc R . .
H23C H 0.6913 0.1565 0.4150 0.065 Uiso 1 1 calc R . .
C24 C 0.8956(4) 0.2039(3) 0.3390(3) 0.0371(13) Uani 1 1 d . . .
H24A H 0.9087 0.2492 0.3262 0.045 Uiso 1 1 calc R . .
C25 C 0.9768(2) 0.13416(15) 0.35328(16) 0.0374(13) Uani 1 1 d G . .
C26 C 1.0035(2) 0.12100(16) 0.40976(15) 0.0346(12) Uani 1 1 d G . .
H26A H 0.9704 0.1541 0.4379 0.042 Uiso 1 1 calc R . .
C27 C 1.0797(3) 0.05842(18) 0.42425(16) 0.0412(14) Uani 1 1 d G . .
C28 C 1.1292(3) 0.00900(16) 0.3823(2) 0.0535(17) Uani 1 1 d G . .
H28A H 1.1801 -0.0329 0.3920 0.064 Uiso 1 1 calc R . .
C29 C 1.1024(3) 0.02216(19) 0.32578(19) 0.070(2) Uani 1 1 d G . .
H29A H 1.1356 -0.0109 0.2977 0.084 Uiso 1 1 calc R . .
C30 C 1.0262(3) 0.0847(2) 0.31129(15) 0.0552(17) Uani 1 1 d G . .
H30A H 1.0084 0.0935 0.2735 0.066 Uiso 1 1 calc R . .
C31 C 0.1368(4) 0.4945(3) 1.0163(3) 0.0386(13) Uani 1 1 d . . .
H31A H 0.0912 0.5440 1.0151 0.046 Uiso 1 1 calc R . .
H31B H 0.1161 0.4668 1.0579 0.046 Uiso 1 1 calc R . .
C32 C 0.2765(5) 0.5416(3) 0.9426(3) 0.0494(16) Uani 1 1 d . . .
H32A H 0.2311 0.5905 0.9392 0.074 Uiso 1 1 calc R . .
H32B H 0.2770 0.5179 0.9105 0.074 Uiso 1 1 calc R . .
H32C H 0.3434 0.5440 0.9374 0.074 Uiso 1 1 calc R . .
C33 C 0.2426(5) 0.5351(3) 1.0567(3) 0.0476(15) Uani 1 1 d . . .
H33A H 0.2966 0.5583 1.0413 0.057 Uiso 1 1 calc R . .
H33B H 0.1790 0.5728 1.0671 0.057 Uiso 1 1 calc R . .
C34 C 0.2579(4) 0.4792(3) 1.1138(3) 0.0432(14) Uani 1 1 d . . .
H34A H 0.2634 0.5017 1.1454 0.052 Uiso 1 1 calc R . .
H34B H 0.2005 0.4595 1.1317 0.052 Uiso 1 1 calc R . .
C35 C 0.4414(5) 0.4439(4) 1.0843(3) 0.0568(17) Uani 1 1 d . . .
H35A H 0.5010 0.4050 1.0712 0.085 Uiso 1 1 calc R . .
H35B H 0.4429 0.4561 1.1222 0.085 Uiso 1 1 calc R . .
H35C H 0.4389 0.4863 1.0515 0.085 Uiso 1 1 calc R . .
C36 C 0.3541(5) 0.3523(3) 1.1439(3) 0.0475(15) Uani 1 1 d . . .
H36A H 0.2876 0.3448 1.1600 0.057 Uiso 1 1 calc R . .
H36B H 0.3754 0.3563 1.1789 0.057 Uiso 1 1 calc R . .
C37 C 0.4298(4) 0.2872(3) 1.1118(3) 0.0531(17) Uani 1 1 d . . .
H37A H 0.4978 0.2912 1.1015 0.064 Uiso 1 1 calc R . .
H37B H 0.4273 0.2413 1.1406 0.064 Uiso 1 1 calc R . .
C38 C 0.4940(5) 0.2460(3) 1.0128(3) 0.0595(19) Uani 1 1 d . . .
H38A H 0.5236 0.1997 1.0364 0.089 Uiso 1 1 calc R . .
H38B H 0.5422 0.2736 0.9954 0.089 Uiso 1 1 calc R . .
H38C H 0.4747 0.2375 0.9792 0.089 Uiso 1 1 calc R . .
C39 C 0.3187(4) 0.2572(3) 1.0677(3) 0.0487(16) Uani 1 1 d . . .
H39A H 0.2565 0.2877 1.0614 0.058 Uiso 1 1 calc R . .
C40 C 0.3345(3) 0.17669(14) 1.09135(18) 0.0461(15) Uani 1 1 d G . .
C41 C 0.3499(3) 0.13099(18) 1.04944(15) 0.0451(16) Uani 1 1 d G . .
H41A H 0.3513 0.1505 1.0072 0.054 Uiso 1 1 calc R . .
C42 C 0.3633(3) 0.05606(17) 1.0706(2) 0.0527(18) Uani 1 1 d G . .
C43 C 0.3613(3) 0.02683(15) 1.1337(2) 0.062(2) Uani 1 1 d G . .
H43A H 0.3703 -0.0233 1.1479 0.074 Uiso 1 1 calc R . .
C44 C 0.3459(3) 0.0725(2) 1.17565(16) 0.069(2) Uani 1 1 d G . .
H44A H 0.3446 0.0530 1.2179 0.083 Uiso 1 1 calc R . .
C45 C 0.3325(3) 0.1475(2) 1.15446(17) 0.0574(18) Uani 1 1 d G . .
H45A H 0.3222 0.1780 1.1825 0.069 Uiso 1 1 calc R . .
C46 C 0.3708(4) 0.0080(3) 1.0247(4) 0.064(2) Uani 1 1 d . . .
H46A H 0.4323 -0.0196 1.0028 0.077 Uiso 1 1 calc R . .
C47 C 0.2958(6) -0.0475(3) 0.9795(4) 0.076(2) Uani 1 1 d . . .
H47A H 0.3146 -0.0953 1.0044 0.114 Uiso 1 1 calc R . .
H47B H 0.3509 -0.0418 0.9435 0.114 Uiso 1 1 calc R . .
H47C H 0.2378 -0.0423 0.9656 0.114 Uiso 1 1 calc R . .
C48 C 0.2019(5) -0.0101(3) 1.0802(3) 0.0610(19) Uani 1 1 d . . .
H48A H 0.1639 -0.0394 1.0756 0.073 Uiso 1 1 calc R . .
H48B H 0.2410 -0.0390 1.1105 0.073 Uiso 1 1 calc R . .
C49 C 0.1308(5) 0.0585(4) 1.1037(3) 0.065(2) Uani 1 1 d . . .
H49A H 0.0808 0.0461 1.1415 0.078 Uiso 1 1 calc R . .
H49B H 0.1678 0.0842 1.1144 0.078 Uiso 1 1 calc R . .
C50 C 0.0000(5) 0.0769(4) 1.0517(4) 0.083(3) Uani 1 1 d . . .
H50A H -0.0518 0.0799 1.0905 0.125 Uiso 1 1 calc R . .
H50B H 0.0294 0.0265 1.0459 0.125 Uiso 1 1 calc R . .
H50C H -0.0288 0.1051 1.0170 0.125 Uiso 1 1 calc R . .
C51 C 0.0315(6) 0.1829(4) 1.0679(4) 0.081(3) Uani 1 1 d . . .
H51A H -0.0411 0.1914 1.0802 0.097 Uiso 1 1 calc R . .
H51B H 0.0509 0.1859 1.1041 0.097 Uiso 1 1 calc R . .
C52 C 0.0520(10) 0.2360(4) 1.0228(4) 0.172(7) Uani 1 1 d . . .
H52A H 0.0256 0.2839 1.0310 0.207 Uiso 1 1 calc R . .
C53 C 0.0581(7) 0.2423(5) 0.9133(5) 0.121(4) Uani 1 1 d . . .
H53A H 0.0221 0.2069 0.9211 0.181 Uiso 1 1 calc R . .
H53B H 0.1032 0.2424 0.8718 0.181 Uiso 1 1 calc R . .
H53C H 0.0109 0.2903 0.9160 0.181 Uiso 1 1 calc R . .
C54 C 0.1853(5) 0.2667(3) 0.9394(4) 0.070(2) Uani 1 1 d . . .
H54A H 0.2544 0.2435 0.9315 0.083 Uiso 1 1 calc R . .
C55 C 0.1467(3) 0.34974(13) 0.93130(17) 0.0455(15) Uani 1 1 d G . .
C56 C 0.1473(3) 0.38373(16) 0.97772(14) 0.0422(14) Uani 1 1 d G . .
H56A H 0.1618 0.3556 1.0153 0.051 Uiso 1 1 calc R . .
C57 C 0.1261(3) 0.45975(17) 0.96794(15) 0.0394(14) Uani 1 1 d G . .
C58 C 0.1044(3) 0.50179(13) 0.91173(17) 0.0411(14) Uani 1 1 d G . .
H58A H 0.0903 0.5527 0.9052 0.049 Uiso 1 1 calc R . .
C59 C 0.1038(3) 0.46780(18) 0.86530(14) 0.0475(15) Uani 1 1 d G . .
H59A H 0.0893 0.4959 0.8277 0.057 Uiso 1 1 calc R . .
C60 C 0.1250(3) 0.39178(19) 0.87508(16) 0.0491(16) Uani 1 1 d G . .
H60A H 0.1246 0.3690 0.8440 0.059 Uiso 1 1 calc R . .
C62 C 0.9959(4) 0.2028(3) 0.5858(3) 0.0403(14) Uani 1 1 d . . .
C63 C 0.8952(2) 0.19189(19) 0.62583(14) 0.0397(13) Uani 1 1 d G . .
C64 C 0.8245(2) 0.18909(19) 0.59812(11) 0.0382(13) Uani 1 1 d G . .
H64A H 0.8378 0.1956 0.5544 0.046 Uiso 1 1 calc R . .
C65 C 0.7339(2) 0.17654(19) 0.63576(15) 0.0414(14) Uani 1 1 d G . .
H65A H 0.6866 0.1747 0.6172 0.050 Uiso 1 1 calc R . .
C66 C 0.7140(2) 0.16679(19) 0.70112(15) 0.0359(13) Uani 1 1 d G . .
C67 C 0.7848(3) 0.1696(2) 0.72884(11) 0.0411(14) Uani 1 1 d G . .
H67A H 0.7715 0.1631 0.7726 0.049 Uiso 1 1 calc R . .
C68 C 0.8754(2) 0.1821(2) 0.69120(15) 0.0459(15) Uani 1 1 d G . .
H68A H 0.9227 0.1840 0.7097 0.055 Uiso 1 1 calc R . .
C69 C 0.6165(2) 0.15165(17) 0.74213(15) 0.0357(13) Uani 1 1 d G . .
C70 C 0.5712(3) 0.11433(19) 0.72084(16) 0.0454(15) Uani 1 1 d G . .
H70A H 0.6014 0.0984 0.6821 0.054 Uiso 1 1 calc R . .
C71 C 0.4806(3) 0.1008(2) 0.75743(17) 0.0479(15) Uani 1 1 d G . .
H71A H 0.4503 0.0759 0.7432 0.057 Uiso 1 1 calc R . .
C72 C 0.4353(3) 0.12469(19) 0.81535(17) 0.0400(14) Uani 1 1 d G . .
C73 C 0.4806(3) 0.16202(18) 0.83663(16) 0.0383(13) Uani 1 1 d G . .
H73A H 0.4503 0.1780 0.8753 0.046 Uiso 1 1 calc R . .
C74 C 0.5712(2) 0.17550(18) 0.80002(16) 0.0377(13) Uani 1 1 d G . .
H74A H 0.6015 0.2005 0.8143 0.045 Uiso 1 1 calc R . .
C75 C 0.3364(5) 0.1108(3) 0.8528(3) 0.0541(18) Uani 1 1 d . . .
C76 C 0.6235(5) 0.3108(3) 0.4528(3) 0.0439(15) Uani 1 1 d . . .
C77 C 0.5940(3) 0.32275(18) 0.52014(12) 0.0407(14) Uani 1 1 d G . .
C78 C 0.5130(3) 0.3016(2) 0.56396(16) 0.0448(15) Uani 1 1 d G . .
H78A H 0.4749 0.2811 0.5516 0.054 Uiso 1 1 calc R . .
C79 C 0.4890(2) 0.3111(2) 0.62631(15) 0.0487(15) Uani 1 1 d G . .
H79A H 0.4349 0.2969 0.6556 0.058 Uiso 1 1 calc R . .
C80 C 0.5461(3) 0.34167(19) 0.64486(12) 0.0337(12) Uani 1 1 d G . .
C81 C 0.6271(3) 0.3628(2) 0.60104(15) 0.0440(14) Uani 1 1 d G . .
H81A H 0.6652 0.3833 0.6134 0.053 Uiso 1 1 calc R . .
C82 C 0.6510(2) 0.3534(2) 0.53868(14) 0.0449(14) Uani 1 1 d G . .
H82A H 0.7052 0.3675 0.5094 0.054 Uiso 1 1 calc R . .
C83 C 0.5204(2) 0.35136(17) 0.71291(11) 0.0342(12) Uani 1 1 d G . .
C84 C 0.5868(2) 0.3694(2) 0.73449(14) 0.0402(13) Uani 1 1 d G . .
H84A H 0.6483 0.3739 0.7075 0.048 Uiso 1 1 calc R . .
C85 C 0.5612(2) 0.3807(2) 0.79644(15) 0.0417(14) Uani 1 1 d G . .
H85A H 0.6056 0.3928 0.8109 0.050 Uiso 1 1 calc R . .
C86 C 0.4692(3) 0.37392(18) 0.83682(12) 0.0347(13) Uani 1 1 d G . .
C87 C 0.4029(2) 0.35586(18) 0.81524(14) 0.0377(13) Uani 1 1 d G . .
H87A H 0.3414 0.3513 0.8423 0.045 Uiso 1 1 calc R . .
C88 C 0.4285(2) 0.34458(18) 0.75329(15) 0.0348(12) Uani 1 1 d G . .
H88A H 0.3841 0.3325 0.7389 0.042 Uiso 1 1 calc R . .
C89 C 0.4410(4) 0.3876(3) 0.9037(3) 0.0439(15) Uani 1 1 d . . .
Cl1S Cl 0.73366(12) 0.25847(9) 0.05383(9) 0.0575(4) Uani 1 1 d . . .
O1S O 0.6761(12) 0.3102(7) 0.0186(8) 0.063(4) Uani 0.519(7) 1 d P A 1
O2S O 0.6720(9) 0.2562(8) 0.1161(4) 0.089(4) Uani 0.519(7) 1 d P A 1
O3S O 0.7559(14) 0.1985(6) 0.0308(7) 0.114(6) Uani 0.519(7) 1 d P A 1
O4S O 0.8140(9) 0.2880(8) 0.0365(13) 0.201(12) Uani 0.519(7) 1 d P A 1
O1S' O 0.6654(12) 0.3266(6) 0.0302(7) 0.042(3) Uani 0.481(7) 1 d P A 2
O2S' O 0.6863(11) 0.2017(9) 0.0918(14) 0.193(12) Uani 0.481(7) 1 d P A 2
O3S' O 0.8049(10) 0.2156(12) 0.0051(9) 0.146(8) Uani 0.481(7) 1 d P A 2
O4S' O 0.7980(6) 0.2676(5) 0.0861(4) 0.039(2) Uani 0.481(7) 1 d P A 2
Cl1T Cl 0.31426(15) 0.45438(10) 0.28989(10) 0.0675(5) Uani 1 1 d . . .
O2T O 0.3522(8) 0.3905(7) 0.3315(6) 0.220(5) Uani 1 1 d . . .
O1T O 0.3973(6) 0.4518(5) 0.2328(3) 0.148(3) Uani 1 1 d . . .
O3T O 0.2366(7) 0.4335(5) 0.2845(5) 0.180(4) Uani 1 1 d . . .
O4T O 0.2816(10) 0.5149(7) 0.3005(12) 0.504(16) Uani 1 1 d . . .
Cl1U Cl 0.5764(2) 0.02096(17) 0.3710(2) 0.1483(14) Uani 1 1 d . . .
O4U O 0.5224(6) 0.0150(6) 0.4412(5) 0.177(4) Uani 1 1 d . . .
O3U O 0.5084(6) 0.0227(4) 0.3370(4) 0.140(3) Uani 1 1 d . . .
O1U O 0.6602(6) -0.0377(7) 0.3537(5) 0.226(6) Uani 1 1 d . . .
O2U O 0.6043(7) 0.0815(5) 0.3582(4) 0.162(3) Uani 1 1 d . . .
Cl1V Cl 0.04716(11) 0.31432(8) 0.18299(7) 0.0446(4) Uani 1 1 d . . .
O1V O -0.0565(7) 0.3375(7) 0.2147(8) 0.101(7) Uani 0.519(7) 1 d P A 1
O1V' O -0.0182(17) 0.3470(12) 0.2278(10) 0.145(9) Uani 0.481(7) 1 d P A 2
O2V O 0.0992(9) 0.3611(6) 0.1839(7) 0.096(4) Uani 0.519(7) 1 d P A 1
O2V' O 0.0959(9) 0.3581(7) 0.1298(6) 0.095(5) Uani 0.481(7) 1 d P A 2
O3V O 0.0960(14) 0.2522(10) 0.2205(7) 0.094(6) Uani 0.519(7) 1 d P A 1
O3V' O 0.0883(19) 0.2408(10) 0.1952(13) 0.176(13) Uani 0.481(7) 1 d P A 2
O4V O 0.0565(11) 0.3110(7) 0.1236(5) 0.080(4) Uani 0.519(7) 1 d P A 1
O4V' O -0.0159(16) 0.3145(13) 0.1458(10) 0.150(8) Uani 0.481(7) 1 d P A 2

loop_
_atom_site_aniso_label
_atom_site_aniso_U_11
_atom_site_aniso_U_22
_atom_site_aniso_U_33
_atom_site_aniso_U_23
_atom_site_aniso_U_13
_atom_site_aniso_U_12
Cu1 0.0341(3) 0.0251(3) 0.0350(3) 0.0018(3) -0.0015(3) -0.0115(3)
O1 0.036(2) 0.041(2) 0.039(2) 0.0036(17) -0.0051(17) -0.0128(17)
N1 0.037(2) 0.030(2) 0.042(3) 0.002(2) -0.013(2) -0.0085(19)
O1X 0.040(2) 0.046(2) 0.051(2) -0.0060(19) -0.0043(19) -0.0154(18)
C1 0.048(3) 0.026(3) 0.061(4) 0.012(3) -0.018(3) -0.013(3)
Cu2 0.0438(4) 0.0228(3) 0.0329(3) 0.0019(3) -0.0072(3) -0.0072(3)
N2 0.040(2) 0.033(2) 0.040(2) 0.001(2) -0.007(2) -0.021(2)
O2 0.051(2) 0.082(3) 0.039(2) -0.013(2) 0.001(2) -0.037(2)
C2 0.047(3) 0.033(3) 0.063(4) 0.005(3) -0.017(3) -0.012(3)
Cu3 0.0384(4) 0.0286(3) 0.0430(4) -0.0064(3) 0.0040(3) -0.0159(3)
N3 0.043(3) 0.027(2) 0.046(3) -0.003(2) 0.000(2) -0.018(2)
O3 0.061(3) 0.086(3) 0.073(3) -0.040(3) 0.015(2) -0.042(3)
C3 0.035(3) 0.028(3) 0.061(4) -0.006(3) -0.006(3) -0.006(2)
Cu4 0.0322(4) 0.0269(3) 0.0681(5) -0.0141(3) 0.0122(3) -0.0145(3)
O4 0.039(2) 0.032(2) 0.069(3) -0.0207(19) 0.009(2) -0.0145(17)
N4 0.057(3) 0.028(2) 0.039(3) 0.008(2) -0.013(2) -0.008(2)
C4 0.037(3) 0.038(3) 0.049(3) -0.011(3) -0.003(3) -0.012(2)
O4X 0.047(3) 0.079(3) 0.134(5) -0.059(3) 0.026(3) -0.039(2)
O5 0.059(3) 0.0256(19) 0.035(2) -0.0018(16) -0.0062(19) -0.0135(18)
N5 0.046(3) 0.041(3) 0.031(2) 0.003(2) -0.006(2) -0.011(2)
C5 0.044(3) 0.045(3) 0.058(4) -0.009(3) 0.000(3) -0.025(3)
N6 0.038(2) 0.026(2) 0.036(2) -0.0058(18) -0.002(2) -0.0106(19)
O6 0.056(3) 0.039(2) 0.057(3) -0.017(2) -0.023(2) 0.0018(19)
C6 0.053(4) 0.031(3) 0.040(3) -0.005(2) 0.001(3) -0.016(3)
O7 0.040(2) 0.033(2) 0.045(2) -0.0135(17) 0.0114(17) -0.0216(17)
N7 0.050(3) 0.030(2) 0.033(2) -0.0074(19) 0.007(2) -0.022(2)
C7 0.056(4) 0.030(3) 0.041(3) 0.007(2) -0.017(3) -0.018(3)
O8 0.059(3) 0.051(2) 0.043(2) -0.0172(19) 0.010(2) -0.036(2)
N8 0.037(2) 0.024(2) 0.045(3) 0.0015(19) -0.003(2) -0.0117(19)
C8 0.065(4) 0.031(3) 0.055(4) -0.005(3) -0.016(3) -0.023(3)
N9 0.034(2) 0.029(2) 0.055(3) -0.010(2) -0.004(2) -0.0099(19)
C9 0.049(3) 0.019(3) 0.057(4) -0.004(2) -0.015(3) -0.008(2)
N10 0.040(3) 0.026(2) 0.082(4) -0.013(2) 0.010(3) -0.016(2)
N11 0.033(3) 0.032(3) 0.087(4) -0.006(3) 0.018(3) -0.014(2)
N12 0.036(3) 0.031(2) 0.048(3) -0.004(2) 0.000(2) -0.006(2)
C10 0.057(4) 0.018(3) 0.085(5) -0.004(3) -0.019(4) -0.002(3)
C11 0.060(4) 0.016(3) 0.062(4) -0.002(3) -0.027(3) -0.006(2)
C12 0.072(4) 0.024(3) 0.082(5) 0.001(3) -0.040(4) -0.008(3)
C13 0.133(7) 0.033(4) 0.120(7) -0.017(4) -0.073(6) 0.007(4)
C14 0.140(8) 0.031(4) 0.151(8) -0.037(5) -0.088(7) 0.022(4)
C15 0.086(5) 0.054(4) 0.097(6) -0.032(4) -0.042(5) -0.005(4)
C16 0.081(5) 0.029(3) 0.079(5) 0.023(3) -0.043(4) -0.022(3)
C17 0.095(6) 0.027(3) 0.072(5) -0.004(3) -0.019(4) 0.011(3)
C18 0.059(4) 0.042(4) 0.055(4) 0.017(3) -0.023(3) -0.019(3)
C19 0.061(4) 0.053(4) 0.044(3) 0.009(3) -0.017(3) -0.022(3)
C20 0.039(3) 0.050(4) 0.059(4) -0.004(3) -0.004(3) -0.017(3)
C21 0.046(3) 0.058(4) 0.042(3) -0.017(3) -0.011(3) -0.004(3)
C22 0.054(4) 0.034(3) 0.056(4) -0.017(3) -0.023(3) -0.006(3)
C23 0.048(3) 0.022(3) 0.049(3) -0.003(2) -0.007(3) -0.002(2)
C24 0.040(3) 0.025(3) 0.048(3) 0.004(2) -0.016(3) -0.015(2)
C25 0.035(3) 0.023(3) 0.054(3) -0.004(2) -0.009(3) -0.013(2)
C26 0.035(3) 0.021(2) 0.045(3) -0.007(2) -0.003(2) -0.010(2)
C27 0.032(3) 0.018(2) 0.073(4) -0.001(3) -0.016(3) -0.009(2)
C28 0.040(3) 0.028(3) 0.094(5) -0.022(3) -0.018(3) -0.001(2)
C29 0.061(4) 0.041(4) 0.114(6) -0.040(4) -0.025(4) 0.002(3)
C30 0.057(4) 0.041(3) 0.073(4) -0.026(3) -0.016(3) -0.009(3)
C31 0.043(3) 0.020(2) 0.039(3) -0.005(2) 0.002(2) -0.003(2)
C32 0.073(4) 0.034(3) 0.041(3) 0.007(3) -0.007(3) -0.032(3)
C33 0.064(4) 0.030(3) 0.045(3) -0.011(3) 0.002(3) -0.020(3)
C34 0.050(3) 0.035(3) 0.042(3) -0.006(3) -0.003(3) -0.018(3)
C35 0.061(4) 0.065(4) 0.055(4) -0.008(3) -0.001(3) -0.044(3)
C36 0.050(3) 0.037(3) 0.049(3) 0.000(3) -0.004(3) -0.018(3)
C37 0.036(3) 0.037(3) 0.079(5) -0.003(3) -0.014(3) -0.007(3)
C38 0.045(4) 0.036(3) 0.087(5) -0.016(3) 0.002(3) -0.011(3)
C39 0.031(3) 0.034(3) 0.078(4) -0.008(3) -0.003(3) -0.015(2)
C40 0.037(3) 0.031(3) 0.062(4) 0.001(3) -0.007(3) -0.011(2)
C41 0.025(3) 0.025(3) 0.068(4) 0.010(3) 0.000(3) -0.010(2)
C42 0.031(3) 0.021(3) 0.091(5) -0.005(3) 0.001(3) -0.008(2)
C43 0.049(4) 0.027(3) 0.086(5) 0.017(3) -0.008(4) -0.010(3)
C44 0.056(4) 0.053(4) 0.087(5) 0.019(4) -0.021(4) -0.020(3)
C45 0.064(4) 0.048(4) 0.060(4) 0.009(3) -0.019(3) -0.027(3)
C46 0.027(3) 0.027(3) 0.119(6) -0.017(3) 0.012(3) -0.010(2)
C47 0.078(5) 0.025(3) 0.112(6) -0.025(4) 0.010(4) -0.021(3)
C48 0.050(4) 0.035(3) 0.085(5) 0.000(3) 0.004(3) -0.023(3)
C49 0.037(3) 0.044(4) 0.083(5) -0.007(4) 0.017(3) -0.008(3)
C50 0.046(4) 0.063(5) 0.116(7) 0.004(4) 0.012(4) -0.030(4)
C51 0.077(5) 0.047(4) 0.071(5) -0.002(4) 0.021(4) -0.002(4)
C52 0.239(13) 0.028(4) 0.097(7) 0.000(4) 0.113(8) -0.005(6)
C53 0.154(7) 0.069(5) 0.203(10) 0.045(6) -0.147(7) -0.066(5)
C54 0.034(3) 0.027(3) 0.149(7) -0.025(4) -0.013(4) -0.011(3)
C55 0.032(3) 0.027(3) 0.073(4) -0.018(3) -0.003(3) -0.006(2)
C56 0.034(3) 0.027(3) 0.056(4) -0.003(3) -0.009(3) -0.001(2)
C57 0.039(3) 0.023(3) 0.043(3) -0.006(2) 0.003(3) -0.005(2)
C58 0.038(3) 0.023(3) 0.055(4) 0.000(3) -0.006(3) -0.010(2)
C59 0.045(3) 0.053(4) 0.040(3) -0.002(3) 0.000(3) -0.023(3)
C60 0.041(3) 0.044(3) 0.058(4) -0.012(3) 0.004(3) -0.020(3)
C62 0.044(3) 0.041(3) 0.035(3) -0.008(2) 0.000(3) -0.020(3)
C63 0.044(3) 0.029(3) 0.041(3) 0.003(2) -0.003(3) -0.017(2)
C64 0.041(3) 0.023(3) 0.038(3) 0.000(2) 0.001(3) -0.009(2)
C65 0.045(3) 0.022(3) 0.046(3) -0.002(2) -0.003(3) -0.008(2)
C66 0.041(3) 0.014(2) 0.036(3) 0.000(2) 0.008(2) -0.009(2)
C67 0.055(4) 0.033(3) 0.030(3) -0.002(2) 0.001(3) -0.019(3)
C68 0.039(3) 0.050(3) 0.047(3) -0.014(3) 0.008(3) -0.024(3)
C69 0.026(3) 0.016(2) 0.047(3) 0.003(2) 0.007(2) -0.005(2)
C70 0.044(3) 0.024(3) 0.056(4) 0.003(3) -0.004(3) -0.012(2)
C71 0.047(3) 0.035(3) 0.057(4) -0.012(3) 0.003(3) -0.017(3)
C72 0.032(3) 0.025(3) 0.048(3) -0.001(2) 0.008(2) -0.011(2)
C73 0.030(3) 0.022(3) 0.047(3) 0.002(2) 0.003(2) -0.006(2)
C74 0.036(3) 0.019(2) 0.047(3) 0.002(2) 0.004(2) -0.014(2)
C75 0.042(3) 0.039(3) 0.072(5) -0.010(3) 0.006(3) -0.018(3)
C76 0.069(4) 0.012(2) 0.041(3) 0.002(2) -0.021(3) 0.001(3)
C77 0.045(3) 0.021(3) 0.046(3) -0.002(2) -0.011(3) 0.001(2)
C78 0.040(3) 0.043(3) 0.047(3) -0.021(3) -0.005(3) -0.003(3)
C79 0.045(3) 0.047(3) 0.047(3) -0.014(3) 0.004(3) -0.014(3)
C80 0.035(3) 0.020(2) 0.036(3) -0.004(2) -0.001(2) -0.003(2)
C81 0.058(4) 0.032(3) 0.038(3) 0.001(2) -0.005(3) -0.020(3)
C82 0.062(4) 0.040(3) 0.035(3) -0.002(3) -0.011(3) -0.021(3)
C83 0.035(3) 0.017(2) 0.043(3) -0.005(2) -0.002(2) -0.005(2)
C84 0.043(3) 0.040(3) 0.039(3) -0.014(2) 0.002(3) -0.019(3)
C85 0.038(3) 0.039(3) 0.048(3) -0.012(3) -0.002(3) -0.015(2)
C86 0.039(3) 0.015(2) 0.040(3) -0.007(2) 0.007(2) -0.010(2)
C87 0.037(3) 0.016(2) 0.052(3) -0.001(2) -0.004(3) -0.010(2)
C88 0.035(3) 0.032(3) 0.033(3) 0.004(2) -0.005(2) -0.014(2)
C89 0.046(3) 0.025(3) 0.044(3) 0.000(2) 0.008(3) -0.012(2)
Cl1S 0.0438(8) 0.0496(9) 0.0811(12) -0.0216(9) -0.0036(8) -0.0192(7)
O1S 0.058(7) 0.054(7) 0.086(8) -0.065(6) 0.025(6) -0.029(6)
O2S 0.087(8) 0.124(10) 0.039(5) -0.027(6) -0.026(5) 0.007(7)
O3S 0.172(15) 0.024(5) 0.110(10) -0.018(6) 0.020(10) -0.030(7)
O4S 0.030(6) 0.066(9) 0.43(3) -0.009(14) 0.025(12) -0.017(6)
O1S' 0.052(7) 0.012(5) 0.062(8) -0.021(5) -0.002(6) -0.008(4)
O2S' 0.080(9) 0.104(12) 0.36(3) 0.118(15) -0.089(14) -0.073(9)
O3S' 0.048(7) 0.235(18) 0.187(15) -0.183(14) -0.063(9) 0.058(9)
O4S' 0.030(5) 0.049(5) 0.043(5) -0.030(4) -0.014(4) 0.003(4)
Cl1T 0.0728(12) 0.0503(10) 0.0868(13) -0.0130(9) -0.0374(11) -0.0100(9)
O2T 0.154(8) 0.262(13) 0.224(11) 0.094(9) -0.088(8) -0.100(8)
O1T 0.174(7) 0.235(9) 0.074(4) 0.016(5) -0.018(4) -0.152(7)
O3T 0.173(7) 0.189(8) 0.194(9) 0.039(6) -0.018(6) -0.150(7)
O4T 0.259(13) 0.171(8) 0.99(4) -0.337(16) 0.274(19) -0.162(9)
Cl1U 0.0720(16) 0.105(2) 0.291(5) -0.106(3) -0.032(2) -0.0131(15)
O4U 0.098(6) 0.224(10) 0.202(9) -0.120(8) 0.060(6) -0.064(6)
O3U 0.107(5) 0.122(5) 0.205(8) -0.119(5) -0.019(5) -0.002(4)
O1U 0.084(6) 0.304(15) 0.231(11) -0.124(10) -0.025(7) 0.062(7)
O2U 0.216(8) 0.182(8) 0.172(8) -0.030(6) -0.070(7) -0.141(7)
Cl1V 0.0439(8) 0.0366(7) 0.0453(8) 0.0017(6) 0.0004(7) -0.0186(6)
O1V 0.014(4) 0.063(7) 0.152(14) 0.057(8) 0.015(6) -0.008(4)
O1V' 0.16(2) 0.127(14) 0.110(13) -0.058(11) 0.042(14) -0.032(15)
O2V 0.104(8) 0.083(8) 0.122(11) 0.017(7) -0.031(8) -0.075(7)
O2V' 0.060(7) 0.086(9) 0.060(7) 0.035(7) 0.028(6) 0.002(6)
O3V 0.100(9) 0.084(10) 0.068(7) -0.025(6) -0.046(7) 0.041(7)
O3V' 0.139(17) 0.034(8) 0.25(3) 0.023(14) 0.023(19) 0.004(9)
O4V 0.104(10) 0.089(8) 0.040(6) 0.001(5) -0.012(6) -0.033(8)
O4V' 0.131(15) 0.22(2) 0.138(16) -0.055(14) -0.020(14) -0.095(16)

loop_
_atom_type_symbol
_atom_type_description
_atom_type_scat_dispersion_real
_atom_type_scat_dispersion_imag
_atom_type_scat_source
C C 0.0033 0.0016 'International Tables Vol C Tables 4.2.6.8 and 6.1.1.4'
H H 0.0000 0.0000 'International Tables Vol C Tables 4.2.6.8 and 6.1.1.4'
N N 0.0061 0.0033 'International Tables Vol C Tables 4.2.6.8 and 6.1.1.4'
O O 0.0106 0.0060 'International Tables Vol C Tables 4.2.6.8 and 6.1.1.4'
Cl Cl 0.1484 0.1585 'International Tables Vol C Tables 4.2.6.8 and 6.1.1.4'
Cu Cu 0.3201 1.2651 'International Tables Vol C Tables 4.2.6.8 and 6.1.1.4'

loop_
_geom_angle_atom_site_label_1
_geom_angle_atom_site_label_2
_geom_angle_atom_site_label_3
_geom_angle
O1 Cu1 N2 169.01(18)
O1 Cu1 N3 94.35(16)
N2 Cu1 N3 84.12(17)
O1 Cu1 N1 90.44(17)
N2 Cu1 N1 86.71(17)
N3 Cu1 N1 155.91(19)
O1 Cu1 O1X 93.47(16)
N2 Cu1 O1X 97.45(16)
N3 Cu1 O1X 104.53(17)
N1 Cu1 O1X 98.71(17)
C62 O1 Cu1 130.5(4)
C1 N1 C3 110.4(5)
C1 N1 C2 106.2(4)
C3 N1 C2 109.5(4)
C1 N1 Cu1 115.6(3)
C3 N1 Cu1 106.6(3)
C2 N1 Cu1 108.5(3)
N1 C1 C27 114.8(4)
O5 Cu2 N5 173.60(18)
O5 Cu2 N6 92.95(16)
N5 Cu2 N6 86.20(18)
O5 Cu2 N4 95.83(17)
N5 Cu2 N4 87.16(19)
N6 Cu2 N4 158.27(18)
O5 Cu2 C76 29.88(19)
N5 Cu2 C76 144.0(2)
N6 Cu2 C76 98.69(16)
N4 Cu2 C76 98.82(17)
C5 N2 C6 108.7(4)
C5 N2 C4 109.7(4)
C6 N2 C4 109.6(4)
C5 N2 Cu1 115.9(4)
C6 N2 Cu1 110.2(3)
C4 N2 Cu1 102.5(3)
O7 Cu3 N8 173.69(17)
O7 Cu3 N9 92.09(18)
N8 Cu3 N9 86.73(18)
O7 Cu3 N7 96.39(17)
N8 Cu3 N7 86.87(18)
N9 Cu3 N7 158.30(17)
O7 Cu3 C89 29.81(18)
N8 Cu3 C89 144.2(2)
N9 Cu3 C89 96.85(18)
N7 Cu3 C89 100.43(17)
C8 N3 C7 111.6(4)
C8 N3 C9 109.4(4)
C7 N3 C9 110.9(5)
C8 N3 Cu1 110.9(4)
C7 N3 Cu1 100.5(3)
C9 N3 Cu1 113.3(3)
C4 C3 N1 109.0(4)
O4 Cu4 N11 166.2(2)
O4 Cu4 N12 93.41(17)
N11 Cu4 N12 85.33(19)
O4 Cu4 N10 90.31(18)
N11 Cu4 N10 86.2(2)
N12 Cu4 N10 159.1(2)
O4 Cu4 O4X 96.17(18)
N11 Cu4 O4X 97.5(2)
N12 Cu4 O4X 102.3(2)
N10 Cu4 O4X 97.8(2)
C75 O4 Cu4 128.9(4)
C18 N4 C17 107.6(5)
C18 N4 C16 107.2(5)
C17 N4 C16 111.3(6)
C18 N4 Cu2 103.9(4)
C17 N4 Cu2 111.0(4)
C16 N4 Cu2 115.3(4)
N2 C4 C3 109.5(5)
C76 O5 Cu2 101.9(4)
C19 N5 C21 112.5(5)
C19 N5 C20 110.4(5)
C21 N5 C20 110.0(5)
C19 N5 Cu2 106.2(4)
C21 N5 Cu2 107.3(3)
C20 N5 Cu2 110.2(4)
C23 N6 C24 110.0(4)
C23 N6 C22 109.5(4)
C24 N6 C22 113.0(4)
C23 N6 Cu2 113.8(3)
C24 N6 Cu2 103.4(3)
C22 N6 Cu2 107.1(3)
N2 C6 C7 109.6(4)
C89 O7 Cu3 102.6(4)
C33 N7 C31 109.4(4)
C33 N7 C32 108.9(4)
C31 N7 C32 110.2(4)
C33 N7 Cu3 104.6(3)
C31 N7 Cu3 113.9(3)
C32 N7 Cu3 109.6(3)
N3 C7 C6 110.4(5)
C36 N8 C34 112.1(4)
C36 N8 C35 111.4(5)
C34 N8 C35 110.7(5)
C36 N8 Cu3 107.2(4)
C34 N8 Cu3 106.1(3)
C35 N8 Cu3 109.1(4)
C37 N9 C38 109.5(5)
C37 N9 C39 112.6(5)
C38 N9 C39 110.6(5)
C37 N9 Cu3 106.1(3)
C38 N9 Cu3 115.4(4)
C39 N9 Cu3 102.6(3)
N3 C9 C10 114.0(4)
C47 N10 C46 105.6(5)
C47 N10 C48 108.8(5)
C46 N10 C48 112.0(6)
C47 N10 Cu4 109.8(5)
C46 N10 Cu4 115.1(3)
C48 N10 Cu4 105.4(3)
C49 N11 C51 110.9(6)
C49 N11 C50 109.2(5)
C51 N11 C50 108.6(6)
C49 N11 Cu4 105.6(3)
C51 N11 Cu4 107.7(4)
C50 N11 Cu4 114.9(5)
C53 N12 C54 108.9(6)
C53 N12 C52 113.4(8)
C54 N12 C52 108.6(7)
C53 N12 Cu4 112.0(5)
C54 N12 Cu4 111.6(4)
C52 N12 Cu4 102.4(4)
C11 C10 C15 120.0
C11 C10 C9 118.3(3)
C15 C10 C9 121.1(3)
C10 C11 C12 120.0
C11 C12 C13 120.0
C11 C12 C16 120.6(3)
C13 C12 C16 119.4(3)
C14 C13 C12 120.0
C13 C14 C15 120.0
C14 C15 C10 120.0
C12 C16 N4 113.8(5)
N4 C18 C19 108.6(5)
N5 C19 C18 109.4(5)
N5 C21 C22 107.8(5)
N6 C22 C21 109.5(5)
N6 C24 C25 117.7(4)
C26 C25 C30 120.0
C26 C25 C24 117.9(3)
C30 C25 C24 122.1(3)
C27 C26 C25 120.0
C26 C27 C28 120.0
C26 C27 C1 120.0(3)
C28 C27 C1 119.6(3)
C27 C28 C29 120.0
C28 C29 C30 120.0
C29 C30 C25 120.0
N7 C31 C57 114.3(4)
C34 C33 N7 108.9(4)
N8 C34 C33 109.3(5)
N8 C36 C37 107.8(5)
N9 C37 C36 109.9(5)
N9 C39 C40 118.2(5)
C41 C40 C45 120.0
C41 C40 C39 119.0(4)
C45 C40 C39 121.0(3)
C40 C41 C42 120.0
C41 C42 C43 120.0
C41 C42 C46 118.8(4)
C43 C42 C46 121.0(4)
C44 C43 C42 120.0
C43 C44 C45 120.0
C44 C45 C40 120.0
N10 C46 C42 115.0(5)
C49 C48 N10 110.1(5)
N11 C49 C48 109.5(6)
C52 C51 N11 117.1(7)
C51 C52 N12 122.6(7)
N12 C54 C55 120.2(5)
C56 C55 C60 120.0
C56 C55 C54 118.2(4)
C60 C55 C54 121.1(4)
C55 C56 C57 120.0
C58 C57 C56 120.0
C58 C57 C31 120.9(3)
C56 C57 C31 118.8(3)
C59 C58 C57 120.0
C60 C59 C58 120.0
C59 C60 C55 120.0
O2 C62 O1 125.3(5)
O2 C62 C63 119.8(5)
O1 C62 C63 114.9(5)
C64 C63 C68 120.0
C64 C63 C62 120.8(3)
C68 C63 C62 119.1(3)
C63 C64 C65 120.0
C66 C65 C64 120.0
C65 C66 C67 120.0
C65 C66 C69 120.0(3)
C67 C66 C69 120.0(3)
C68 C67 C66 120.0
C67 C68 C63 120.0
C74 C69 C70 120.0
C74 C69 C66 120.9(2)
C70 C69 C66 119.1(2)
C69 C70 C71 120.0
C70 C71 C72 120.0
C73 C72 C71 120.0
C73 C72 C75 121.5(4)
C71 C72 C75 118.5(4)
C72 C73 C74 120.0
C69 C74 C73 120.0
O3 C75 O4 124.7(6)
O3 C75 C72 120.5(6)
O4 C75 C72 114.7(6)
O6 C76 O5 122.1(5)
O6 C76 C77 119.6(6)
O5 C76 C77 118.3(5)
O6 C76 Cu2 73.9(3)
O5 C76 Cu2 48.2(3)
C77 C76 Cu2 165.9(5)
C78 C77 C82 120.0
C78 C77 C76 120.9(3)
C82 C77 C76 119.1(3)
C79 C78 C77 120.0
C78 C79 C80 120.0
C81 C80 C79 120.0
C81 C80 C83 120.0(2)
C79 C80 C83 120.0(2)
C80 C81 C82 120.0
C81 C82 C77 120.0
C84 C83 C88 120.0
C84 C83 C80 120.3(2)
C88 C83 C80 119.6(2)
C85 C84 C83 120.0
C84 C85 C86 120.0
C85 C86 C87 120.0
C85 C86 C89 119.8(3)
C87 C86 C89 120.2(3)
C88 C87 C86 120.0
C87 C88 C83 120.0
O8 C89 O7 122.3(5)
O8 C89 C86 123.6(5)
O7 C89 C86 114.1(5)
O8 C89 Cu3 74.7(3)
O7 C89 Cu3 47.6(3)
C86 C89 Cu3 161.7(4)
O3S Cl1S O1S 104.4(10)
O3S Cl1S O4S 112.9(11)
O1S Cl1S O4S 97.8(11)
O3S Cl1S O2S 113.9(8)
O1S Cl1S O2S 104.8(7)
O4S Cl1S O2S 119.9(13)
O3S Cl1S O4S' 121.4(9)
O1S Cl1S O4S' 128.1(7)
O4S Cl1S O4S' 44.4(11)
O2S Cl1S O4S' 79.2(6)
O3S Cl1S O1S' 120.8(10)
O1S Cl1S O1S' 16.8(9)
O4S Cl1S O1S' 93.6(9)
O2S Cl1S O1S' 93.2(7)
O4S' Cl1S O1S' 114.6(7)
O3S Cl1S O2S' 62.2(12)
O1S Cl1S O2S' 112.8(10)
O4S Cl1S O2S' 149.3(11)
O2S Cl1S O2S' 51.9(11)
O4S' Cl1S O2S' 109.6(11)
O1S' Cl1S O2S' 115.3(9)
O3S Cl1S O3S' 36.0(9)
O1S Cl1S O3S' 99.5(9)
O4S Cl1S O3S' 78.6(11)
O2S Cl1S O3S' 146.3(11)
O4S' Cl1S O3S' 103.5(6)
O1S' Cl1S O3S' 114.8(9)
O2S' Cl1S O3S' 97.1(14)
O4T Cl1T O3T 108.4(10)
O4T Cl1T O2T 126.1(15)
O3T Cl1T O2T 96.8(6)
O4T Cl1T O1T 108.9(9)
O3T Cl1T O1T 112.9(5)
O2T Cl1T O1T 103.3(6)
O2U Cl1U O1U 109.7(7)
O2U Cl1U O3U 114.9(6)
O1U Cl1U O3U 104.2(6)
O2U Cl1U O4U 103.9(6)
O1U Cl1U O4U 116.1(7)
O3U Cl1U O4U 108.4(5)
O1V' Cl1V O4V 138.6(13)
O1V' Cl1V O3V' 118.8(15)
O4V Cl1V O3V' 90.6(14)
O1V' Cl1V O2V 82.2(12)
O4V Cl1V O2V 109.3(8)
O3V' Cl1V O2V 119.7(14)
O1V' Cl1V O3V 97.9(12)
O4V Cl1V O3V 118.8(8)
O3V' Cl1V O3V 30.2(15)
O2V Cl1V O3V 97.5(10)
O1V' Cl1V O1V 34.0(13)
O4V Cl1V O1V 110.0(10)
O3V' Cl1V O1V 113.1(11)
O2V Cl1V O1V 111.9(9)
O3V Cl1V O1V 108.9(9)
O1V' Cl1V O2V' 117.7(11)
O4V Cl1V O2V' 56.3(8)
O3V' Cl1V O2V' 120.6(11)
O2V Cl1V O2V' 53.2(8)
O3V Cl1V O2V' 125.7(10)
O1V Cl1V O2V' 123.8(6)
O1V' Cl1V O4V' 101.5(14)
O4V Cl1V O4V' 42.3(8)
O3V' Cl1V O4V' 97.5(16)
O2V Cl1V O4V' 135.5(10)
O3V Cl1V O4V' 125.3(12)
O1V Cl1V O4V' 68.8(11)
O2V' Cl1V O4V' 88.1(10)

loop_
_geom_bond_atom_site_label_1
_geom_bond_atom_site_label_2
_geom_bond_distance
Cu1 O1 1.934(4)
Cu1 N2 2.025(4)
Cu1 N3 2.082(4)
Cu1 N1 2.083(4)
Cu1 O1X 2.198(4)
O1 C62 1.278(6)
N1 C1 1.491(7)
N1 C3 1.515(7)
N1 C2 1.522(7)
C1 C27 1.503(7)
Cu2 O5 1.915(4)
Cu2 N5 1.972(5)
Cu2 N6 2.062(4)
Cu2 N4 2.068(4)
Cu2 C76 2.513(6)
N2 C5 1.478(7)
N2 C6 1.494(7)
N2 C4 1.506(7)
O2 C62 1.216(7)
Cu3 O7 1.916(4)
Cu3 N8 1.972(5)
Cu3 N9 2.063(4)
Cu3 N7 2.071(5)
Cu3 C89 2.532(6)
N3 C8 1.473(7)
N3 C7 1.482(7)
N3 C9 1.499(7)
O3 C75 1.227(8)
C3 C4 1.514(8)
Cu4 O4 1.922(4)
Cu4 N11 1.989(5)
Cu4 N12 2.098(4)
Cu4 N10 2.105(5)
Cu4 O4X 2.229(5)
O4 C75 1.293(8)
N4 C18 1.478(8)
N4 C17 1.486(8)
N4 C16 1.515(8)
O5 C76 1.279(7)
N5 C19 1.458(7)
N5 C21 1.505(7)
N5 C20 1.516(7)
N6 C23 1.469(7)
N6 C24 1.486(7)
N6 C22 1.502(7)
O6 C76 1.244(7)
C6 C7 1.503(8)
O7 C89 1.290(6)
N7 C33 1.496(7)
N7 C31 1.505(7)
N7 C32 1.515(6)
O8 C89 1.226(7)
N8 C36 1.466(7)
N8 C34 1.476(7)
N8 C35 1.477(7)
N9 C37 1.454(8)
N9 C38 1.458(7)
N9 C39 1.485(7)
C9 C10 1.550(6)
N10 C47 1.464(8)
N10 C46 1.496(8)
N10 C48 1.500(8)
N11 C49 1.485(9)
N11 C51 1.490(8)
N11 C50 1.495(9)
N12 C53 1.436(9)
N12 C54 1.445(7)
N12 C52 1.469(9)
C10 C11 1.3900
C10 C15 1.3900
C11 C12 1.3900
C12 C13 1.3900
C12 C16 1.507(8)
C13 C14 1.3900
C14 C15 1.3900
C18 C19 1.502(9)
C21 C22 1.510(8)
C24 C25 1.508(6)
C25 C26 1.3900
C25 C30 1.3900
C26 C27 1.3900
C27 C28 1.3900
C28 C29 1.3900
C29 C30 1.3900
C31 C57 1.506(6)
C33 C34 1.484(8)
C36 C37 1.544(8)
C39 C40 1.493(6)
C40 C41 1.3900
C40 C45 1.3900
C41 C42 1.3900
C42 C43 1.3900
C42 C46 1.537(8)
C43 C44 1.3900
C44 C45 1.3900
C48 C49 1.495(9)
C51 C52 1.298(10)
C54 C55 1.513(6)
C55 C56 1.3900
C55 C60 1.3900
C56 C57 1.3900
C57 C58 1.3900
C58 C59 1.3900
C59 C60 1.3900
C62 C63 1.514(6)
C63 C64 1.3900
C63 C68 1.3900
C64 C65 1.3900
C65 C66 1.3900
C66 C67 1.3900
C66 C69 1.511(4)
C67 C68 1.3900
C69 C74 1.390(2)
C69 C70 1.390(2)
C70 C71 1.390(2)
C71 C72 1.391(2)
C72 C73 1.390(2)
C72 C75 1.499(7)
C73 C74 1.391(2)
C76 C77 1.507(6)
C77 C78 1.3900
C77 C82 1.3900
C78 C79 1.3900
C79 C80 1.3900
C80 C81 1.3900
C80 C83 1.514(3)
C81 C82 1.3900
C83 C84 1.3900
C83 C88 1.3900
C84 C85 1.3900
C85 C86 1.3900
C86 C87 1.3900
C86 C89 1.509(7)
C87 C88 1.3900
Cl1S O3S 1.310(12)
Cl1S O1S 1.337(17)
Cl1S O4S 1.387(13)
Cl1S O2S 1.410(10)
Cl1S O4S' 1.440(8)
Cl1S O1S' 1.454(13)
Cl1S O2S' 1.456(13)
Cl1S O3S' 1.470(13)
Cl1T O4T 1.178(9)
Cl1T O3T 1.380(8)
Cl1T O2T 1.417(10)
Cl1T O1T 1.462(7)
Cl1U O2U 1.322(8)
Cl1U O1U 1.390(9)
Cl1U O3U 1.425(8)
Cl1U O4U 1.526(9)
Cl1V O1V' 1.286(18)
Cl1V O4V 1.327(11)
Cl1V O3V' 1.351(18)
Cl1V O2V 1.389(10)
Cl1V O3V 1.402(15)
Cl1V O1V 1.418(11)
Cl1V O2V' 1.427(10)
Cl1V O4V' 1.430(18)

loop_
_geom_torsion_atom_site_label_1
_geom_torsion_atom_site_label_2
_geom_torsion_atom_site_label_3
_geom_torsion_atom_site_label_4
_geom_torsion
N2 Cu1 O1 C62 173.6(8)
N3 Cu1 O1 C62 -104.9(5)
N1 Cu1 O1 C62 98.7(5)
O1X Cu1 O1 C62 0.0(5)
O1 Cu1 N1 C1 44.8(4)
N2 Cu1 N1 C1 -124.5(4)
N3 Cu1 N1 C1 -56.9(6)
O1X Cu1 N1 C1 138.4(4)
O1 Cu1 N1 C3 167.9(4)
N2 Cu1 N1 C3 -1.4(4)
N3 Cu1 N1 C3 66.2(6)
O1X Cu1 N1 C3 -98.5(4)
O1 Cu1 N1 C2 -74.3(3)
N2 Cu1 N1 C2 116.3(4)
N3 Cu1 N1 C2 -176.0(4)
O1X Cu1 N1 C2 19.3(4)
C3 N1 C1 C27 -53.5(6)
C2 N1 C1 C27 -172.1(4)
Cu1 N1 C1 C27 67.6(5)
O1 Cu1 N2 C5 -166.4(8)
N3 Cu1 N2 C5 111.1(4)
N1 Cu1 N2 C5 -91.2(4)
O1X Cu1 N2 C5 7.1(4)
O1 Cu1 N2 C6 69.6(10)
N3 Cu1 N2 C6 -12.9(4)
N1 Cu1 N2 C6 144.8(4)
O1X Cu1 N2 C6 -116.8(4)
O1 Cu1 N2 C4 -47.0(10)
N3 Cu1 N2 C4 -129.5(3)
N1 Cu1 N2 C4 28.2(3)
O1X Cu1 N2 C4 126.6(3)
O1 Cu1 N3 C8 108.2(4)
N2 Cu1 N3 C8 -82.7(4)
N1 Cu1 N3 C8 -150.9(4)
O1X Cu1 N3 C8 13.5(4)
O1 Cu1 N3 C7 -133.7(3)
N2 Cu1 N3 C7 35.4(3)
N1 Cu1 N3 C7 -32.8(6)
O1X Cu1 N3 C7 131.6(3)
O1 Cu1 N3 C9 -15.3(4)
N2 Cu1 N3 C9 153.8(4)
N1 Cu1 N3 C9 85.6(6)
O1X Cu1 N3 C9 -110.0(4)
C1 N1 C3 C4 99.8(5)
C2 N1 C3 C4 -143.6(5)
Cu1 N1 C3 C4 -26.5(5)
N11 Cu4 O4 C75 179.3(7)
N12 Cu4 O4 C75 -96.4(5)
N10 Cu4 O4 C75 104.1(5)
O4X Cu4 O4 C75 6.3(5)
O5 Cu2 N4 C18 -161.5(4)
N5 Cu2 N4 C18 12.8(4)
N6 Cu2 N4 C18 85.1(6)
C76 Cu2 N4 C18 -131.5(4)
O5 Cu2 N4 C17 -46.1(5)
N5 Cu2 N4 C17 128.2(5)
N6 Cu2 N4 C17 -159.4(5)
C76 Cu2 N4 C17 -16.1(5)
O5 Cu2 N4 C16 81.6(4)
N5 Cu2 N4 C16 -104.1(4)
N6 Cu2 N4 C16 -31.8(8)
C76 Cu2 N4 C16 111.6(4)
C5 N2 C4 C3 72.3(5)
C6 N2 C4 C3 -168.5(4)
Cu1 N2 C4 C3 -51.5(5)
N1 C3 C4 N2 53.6(6)
N5 Cu2 O5 C76 -20.2(17)
N6 Cu2 O5 C76 -102.3(3)
N4 Cu2 O5 C76 97.6(3)
O5 Cu2 N5 C19 134.3(15)
N6 Cu2 N5 C19 -143.1(4)
N4 Cu2 N5 C19 16.2(4)
C76 Cu2 N5 C19 117.3(4)
O5 Cu2 N5 C21 -105.1(16)
N6 Cu2 N5 C21 -22.6(4)
N4 Cu2 N5 C21 136.7(4)
C76 Cu2 N5 C21 -122.1(4)
O5 Cu2 N5 C20 14.7(18)
N6 Cu2 N5 C20 97.3(4)
N4 Cu2 N5 C20 -103.4(4)
C76 Cu2 N5 C20 -2.3(5)
O5 Cu2 N6 C23 48.1(4)
N5 Cu2 N6 C23 -125.6(4)
N4 Cu2 N6 C23 161.9(5)
C76 Cu2 N6 C23 18.6(4)
O5 Cu2 N6 C24 -71.2(3)
N5 Cu2 N6 C24 115.1(3)
N4 Cu2 N6 C24 42.6(7)
C76 Cu2 N6 C24 -100.7(3)
O5 Cu2 N6 C22 169.2(3)
N5 Cu2 N6 C22 -4.4(3)
N4 Cu2 N6 C22 -76.9(6)
C76 Cu2 N6 C22 139.7(4)
C5 N2 C6 C7 -141.5(5)
C4 N2 C6 C7 98.7(5)
Cu1 N2 C6 C7 -13.4(6)
N8 Cu3 O7 C89 -21.1(16)
N9 Cu3 O7 C89 -100.2(3)
N7 Cu3 O7 C89 99.8(3)
O7 Cu3 N7 C33 -165.2(3)
N8 Cu3 N7 C33 9.4(3)
N9 Cu3 N7 C33 82.4(6)
C89 Cu3 N7 C33 -135.4(3)
O7 Cu3 N7 C31 75.4(3)
N8 Cu3 N7 C31 -110.1(3)
N9 Cu3 N7 C31 -37.0(7)
C89 Cu3 N7 C31 105.2(4)
O7 Cu3 N7 C32 -48.5(4)
N8 Cu3 N7 C32 126.0(4)
N9 Cu3 N7 C32 -160.9(5)
C89 Cu3 N7 C32 -18.7(4)
C8 N3 C7 C6 64.3(6)
C9 N3 C7 C6 -173.4(4)
Cu1 N3 C7 C6 -53.3(5)
N2 C6 C7 N3 46.4(6)
O7 Cu3 N8 C36 -99.9(15)
N9 Cu3 N8 C36 -20.5(3)
N7 Cu3 N8 C36 138.7(4)
C89 Cu3 N8 C36 -117.7(4)
O7 Cu3 N8 C34 140.2(14)
N9 Cu3 N8 C34 -140.5(3)
N7 Cu3 N8 C34 18.8(3)
C89 Cu3 N8 C34 122.3(4)
O7 Cu3 N8 C35 20.9(17)
N9 Cu3 N8 C35 100.2(4)
N7 Cu3 N8 C35 -100.5(4)
C89 Cu3 N8 C35 3.0(5)
O7 Cu3 N9 C37 166.2(3)
N8 Cu3 N9 C37 -7.6(4)
N7 Cu3 N9 C37 -80.7(6)
C89 Cu3 N9 C37 136.6(4)
O7 Cu3 N9 C38 44.7(4)
N8 Cu3 N9 C38 -129.1(4)
N7 Cu3 N9 C38 157.9(5)
C89 Cu3 N9 C38 15.2(5)
O7 Cu3 N9 C39 -75.6(4)
N8 Cu3 N9 C39 110.6(4)
N7 Cu3 N9 C39 37.6(7)
C89 Cu3 N9 C39 -105.1(4)
C8 N3 C9 C10 63.9(6)
C7 N3 C9 C10 -59.7(6)
Cu1 N3 C9 C10 -171.8(3)
O4 Cu4 N10 C47 -73.7(4)
N11 Cu4 N10 C47 119.7(4)
N12 Cu4 N10 C47 -174.1(5)
O4X Cu4 N10 C47 22.6(4)
O4 Cu4 N10 C46 45.3(5)
N11 Cu4 N10 C46 -121.4(5)
N12 Cu4 N10 C46 -55.1(7)
O4X Cu4 N10 C46 141.6(4)
O4 Cu4 N10 C48 169.3(4)
N11 Cu4 N10 C48 2.6(4)
N12 Cu4 N10 C48 68.8(7)
O4X Cu4 N10 C48 -94.5(4)
O4 Cu4 N11 C49 -51.5(10)
N12 Cu4 N11 C49 -136.7(4)
N10 Cu4 N11 C49 24.2(4)
O4X Cu4 N11 C49 121.5(4)
O4 Cu4 N11 C51 67.1(10)
N12 Cu4 N11 C51 -18.2(5)
N10 Cu4 N11 C51 142.7(5)
O4X Cu4 N11 C51 -119.9(5)
O4 Cu4 N11 C50 -171.8(7)
N12 Cu4 N11 C50 102.9(5)
N10 Cu4 N11 C50 -96.2(5)
O4X Cu4 N11 C50 1.1(5)
O4 Cu4 N12 C53 90.7(5)
N11 Cu4 N12 C53 -103.0(6)
N10 Cu4 N12 C53 -169.4(6)
O4X Cu4 N12 C53 -6.4(6)
O4 Cu4 N12 C54 -31.6(5)
N11 Cu4 N12 C54 134.7(5)
N10 Cu4 N12 C54 68.3(7)
O4X Cu4 N12 C54 -128.7(5)
O4 Cu4 N12 C52 -147.5(7)
N11 Cu4 N12 C52 18.8(7)
N10 Cu4 N12 C52 -47.6(9)
O4X Cu4 N12 C52 115.4(7)
N3 C9 C10 C11 98.8(5)
N3 C9 C10 C15 -89.7(5)
C15 C10 C11 C12 0.0
C9 C10 C11 C12 171.6(4)
C10 C11 C12 C13 0.0
C10 C11 C12 C16 -179.8(5)
C11 C12 C13 C14 0.0
C16 C12 C13 C14 179.8(5)
C12 C13 C14 C15 0.0
C13 C14 C15 C10 0.0
C11 C10 C15 C14 0.0
C9 C10 C15 C14 -171.4(4)
C11 C12 C16 N4 73.8(6)
C13 C12 C16 N4 -106.0(5)
C18 N4 C16 C12 174.9(5)
C17 N4 C16 C12 57.4(6)
Cu2 N4 C16 C12 -70.1(6)
C17 N4 C18 C19 -156.6(5)
C16 N4 C18 C19 83.6(6)
Cu2 N4 C18 C19 -38.8(5)
C21 N5 C19 C18 -159.8(5)
C20 N5 C19 C18 76.8(6)
Cu2 N5 C19 C18 -42.6(6)
N4 C18 C19 N5 56.5(6)
C19 N5 C21 C22 161.9(5)
C20 N5 C21 C22 -74.5(6)
Cu2 N5 C21 C22 45.4(6)
C23 N6 C22 C21 154.6(5)
C24 N6 C22 C21 -82.4(5)
Cu2 N6 C22 C21 30.8(5)
N5 C21 C22 N6 -50.8(6)
C23 N6 C24 C25 48.3(6)
C22 N6 C24 C25 -74.3(5)
Cu2 N6 C24 C25 170.2(3)
N6 C24 C25 C26 -104.7(4)
N6 C24 C25 C30 76.9(5)
C30 C25 C26 C27 0.0
C24 C25 C26 C27 -178.4(4)
C25 C26 C27 C28 0.0
C25 C26 C27 C1 172.9(4)
N1 C1 C27 C26 -80.8(5)
N1 C1 C27 C28 92.1(5)
C26 C27 C28 C29 0.0
C1 C27 C28 C29 -172.9(4)
C27 C28 C29 C30 0.0
C28 C29 C30 C25 0.0
C26 C25 C30 C29 0.0
C24 C25 C30 C29 178.3(4)
C33 N7 C31 C57 178.7(4)
C32 N7 C31 C57 58.9(5)
Cu3 N7 C31 C57 -64.7(5)
C31 N7 C33 C34 86.4(5)
C32 N7 C33 C34 -153.1(5)
Cu3 N7 C33 C34 -36.0(5)
C36 N8 C34 C33 -161.4(5)
C35 N8 C34 C33 73.6(6)
Cu3 N8 C34 C33 -44.7(5)
N7 C33 C34 N8 55.3(6)
C34 N8 C36 C37 159.4(5)
C35 N8 C36 C37 -75.9(6)
Cu3 N8 C36 C37 43.4(5)
C38 N9 C37 C36 158.4(5)
C39 N9 C37 C36 -78.2(6)
Cu3 N9 C37 C36 33.2(5)
N8 C36 C37 N9 -52.4(6)
C37 N9 C39 C40 -70.3(6)
C38 N9 C39 C40 52.5(7)
Cu3 N9 C39 C40 176.1(4)
N9 C39 C40 C41 -101.5(5)
N9 C39 C40 C45 79.5(6)
C45 C40 C41 C42 0.0
C39 C40 C41 C42 -179.0(4)
C40 C41 C42 C43 0.0
C40 C41 C42 C46 174.6(4)
C41 C42 C43 C44 0.0
C46 C42 C43 C44 -174.5(4)
C42 C43 C44 C45 0.0
C43 C44 C45 C40 0.0
C41 C40 C45 C44 0.0
C39 C40 C45 C44 179.0(4)
C47 N10 C46 C42 -172.3(5)
C48 N10 C46 C42 -54.0(6)
Cu4 N10 C46 C42 66.4(6)
C41 C42 C46 N10 -81.7(5)
C43 C42 C46 N10 92.9(5)
C47 N10 C48 C49 -147.1(6)
C46 N10 C48 C49 96.5(6)
Cu4 N10 C48 C49 -29.4(7)
C51 N11 C49 C48 -164.1(5)
C50 N11 C49 C48 76.3(6)
Cu4 N11 C49 C48 -47.7(6)
N10 C48 C49 N11 52.7(7)
C49 N11 C51 C52 128.9(11)
C50 N11 C51 C52 -111.1(12)
Cu4 N11 C51 C52 13.9(12)
N11 C51 C52 N12 3.4(19)
C53 N12 C52 C51 103.4(14)
C54 N12 C52 C51 -135.5(13)
Cu4 N12 C52 C51 -17.4(16)
C53 N12 C54 C55 61.4(9)
C52 N12 C54 C55 -62.4(9)
Cu4 N12 C54 C55 -174.5(5)
N12 C54 C55 C56 103.6(6)
N12 C54 C55 C60 -85.6(7)
C60 C55 C56 C57 0.0
C54 C55 C56 C57 170.9(4)
C55 C56 C57 C58 0.0
C55 C56 C57 C31 -174.3(4)
N7 C31 C57 C58 -88.5(4)
N7 C31 C57 C56 85.8(4)
C56 C57 C58 C59 0.0
C31 C57 C58 C59 174.2(4)
C57 C58 C59 C60 0.0
C58 C59 C60 C55 0.0
C56 C55 C60 C59 0.0
C54 C55 C60 C59 -170.6(4)
Cu1 O1 C62 O2 -2.3(9)
Cu1 O1 C62 C63 -178.8(3)
O2 C62 C63 C64 171.8(4)
O1 C62 C63 C64 -11.5(6)
O2 C62 C63 C68 -10.4(7)
O1 C62 C63 C68 166.3(3)
C68 C63 C64 C65 0.0
C62 C63 C64 C65 177.8(4)
C63 C64 C65 C66 0.0
C64 C65 C66 C67 0.0
C64 C65 C66 C69 -178.8(3)
C65 C66 C67 C68 0.0
C69 C66 C67 C68 178.8(3)
C66 C67 C68 C63 0.0
C64 C63 C68 C67 0.0
C62 C63 C68 C67 -177.8(4)
C65 C66 C69 C74 -148.8(2)
C67 C66 C69 C74 32.4(3)
C65 C66 C69 C70 30.2(3)
C67 C66 C69 C70 -148.6(2)
C74 C69 C70 C71 0.0
C66 C69 C70 C71 -179.0(3)
C69 C70 C71 C72 0.0
C70 C71 C72 C73 0.0
C70 C71 C72 C75 178.6(4)
C71 C72 C73 C74 0.0
C75 C72 C73 C74 -178.5(4)
C70 C69 C74 C73 0.0
C66 C69 C74 C73 179.0(3)
C72 C73 C74 C69 0.0
Cu4 O4 C75 O3 -6.2(9)
Cu4 O4 C75 C72 178.8(3)
C73 C72 C75 O3 169.5(5)
C71 C72 C75 O3 -9.1(7)
C73 C72 C75 O4 -15.3(6)
C71 C72 C75 O4 166.2(4)
Cu2 O5 C76 O6 3.3(6)
Cu2 O5 C76 C77 -175.0(3)
O5 Cu2 C76 O6 -177.1(5)
N5 Cu2 C76 O6 -0.8(5)
N6 Cu2 C76 O6 -96.4(3)
N4 Cu2 C76 O6 96.6(3)
N5 Cu2 C76 O5 176.2(3)
N6 Cu2 C76 O5 80.7(3)
N4 Cu2 C76 O5 -86.4(3)
O5 Cu2 C76 C77 18.5(12)
N5 Cu2 C76 C77 -165.3(13)
N6 Cu2 C76 C77 99.2(14)
N4 Cu2 C76 C77 -67.9(14)
O6 C76 C77 C78 16.7(6)
O5 C76 C77 C78 -164.9(3)
Cu2 C76 C77 C78 179.5(12)
O6 C76 C77 C82 -165.2(4)
O5 C76 C77 C82 13.1(5)
Cu2 C76 C77 C82 -2.5(15)
C82 C77 C78 C79 0.0
C76 C77 C78 C79 178.0(3)
C77 C78 C79 C80 0.0
C78 C79 C80 C81 0.0
C78 C79 C80 C83 -179.5(3)
C79 C80 C81 C82 0.0
C83 C80 C81 C82 179.5(3)
C80 C81 C82 C77 0.0
C78 C77 C82 C81 0.0
C76 C77 C82 C81 -178.0(3)
C81 C80 C83 C84 -11.0(3)
C79 C80 C83 C84 168.5(2)
C81 C80 C83 C88 166.8(2)
C79 C80 C83 C88 -13.7(3)
C88 C83 C84 C85 0.0
C80 C83 C84 C85 177.8(3)
C83 C84 C85 C86 0.0
C84 C85 C86 C87 0.0
C84 C85 C86 C89 -178.9(3)
C85 C86 C87 C88 0.0
C89 C86 C87 C88 178.9(3)
C86 C87 C88 C83 0.0
C84 C83 C88 C87 0.0
C80 C83 C88 C87 -177.8(3)
Cu3 O7 C89 O8 -0.1(6)
Cu3 O7 C89 C86 -179.8(3)
C85 C86 C89 O8 7.0(6)
C87 C86 C89 O8 -171.9(4)
C85 C86 C89 O7 -173.2(3)
C87 C86 C89 O7 7.9(6)
C85 C86 C89 Cu3 -173.6(10)
C87 C86 C89 Cu3 7.5(12)
O7 Cu3 C89 O8 180.0(5)
N8 Cu3 C89 O8 -3.9(5)
N9 Cu3 C89 O8 -97.9(3)
N7 Cu3 C89 O8 95.3(3)
N8 Cu3 C89 O7 176.1(3)
N9 Cu3 C89 O7 82.2(3)
N7 Cu3 C89 O7 -84.6(3)
O7 Cu3 C89 C86 0.5(9)
N8 Cu3 C89 C86 176.6(10)
N9 Cu3 C89 C86 82.7(11)
N7 Cu3 C89 C86 -84.2(11)
